data_7100215
loop_
_publ_author_name
'George Christou'
'Khalil Abboud'
'Dolos Foguet-Albiol'

_publ_section_title
;
High-nuclearity homometallic iron and nickel clusters:
Fe22 and Ni24 complexes from the use of N-methyldiethanolamine
;
_journal_name_full 'Chemical Communications'
_journal_paper_doi 10.1039/b507748f
_journal_year 2005
_chemical_formula_sum 'C96 H202 Cl2 Fe22 N6 O91'
_chemical_formula_weight 4196.24
_space_group_IT_number 15
_symmetry_cell_setting monoclinic
_symmetry_space_group_name_Hall '-C 2yc'
_symmetry_space_group_name_H-M 'C 1 2/c 1'
_cell_angle_alpha 90.00
_cell_angle_beta 98.367(2)
_cell_angle_gamma 90.00
_cell_formula_units_Z 8
_cell_length_a 29.719(3)
_cell_length_b 35.321(4)
_cell_length_c 30.651(3)
_cell_measurement_temperature 173(2)
_cell_volume 31832(6)
_diffrn_ambient_temperature 173(2)
_exptl_crystal_density_diffrn 1.751
_cod_depositor_comments
;
The following automatic conversions were performed:
'_symmetry_cell_setting' value 'Monoclinic' changed to 'monoclinic'
according to '/home/saulius/struct/CIF-dictionaries/cif_core.dic'
dictionary named 'cif_core.dic' version 2.4.1 from 2010-06-29.

Automatic conversion script
Id: cif_fix_enum 1527 2010-12-29 10:47:43Z saulius 
;
_cod_original_sg_symbol_H-M 'C 2/c'
_cod_database_code 7100215

loop_
_symmetry_equiv_pos_as_xyz
'x, y, z'
'-x, y, -z+1/2'
'x+1/2, y+1/2, z'
'-x+1/2, y+1/2, -z+1/2'
'-x, -y, -z'
'x, -y, z-1/2'
'-x+1/2, -y+1/2, -z'
'x+1/2, -y+1/2, z-1/2'

loop_
_atom_site_label
_atom_site_type_symbol
_atom_site_fract_x
_atom_site_fract_y
_atom_site_fract_z
_atom_site_U_iso_or_equiv
_atom_site_adp_type
_atom_site_occupancy
_atom_site_symmetry_multiplicity
_atom_site_calc_flag
_atom_site_refinement_flags
_atom_site_disorder_assembly
_atom_site_disorder_group
Fe1 Fe 0.85078(7) 0.17917(6) 0.14501(7) 0.0474(6) Uani 1 1 d . . .
Fe2 Fe 0.81907(7) 0.10750(6) 0.18382(6) 0.0401(6) Uani 1 1 d . . .
Fe3 Fe 0.79051(8) 0.04577(6) 0.11855(8) 0.0580(7) Uani 1 1 d . . .
Fe4 Fe 0.76558(7) 0.11480(6) 0.25966(7) 0.0513(7) Uani 1 1 d . . .
Fe5 Fe 0.78203(7) 0.13720(6) 0.06595(7) 0.0467(6) Uani 1 1 d . . .
Fe6 Fe 0.76057(7) 0.19857(6) 0.20760(7) 0.0453(6) Uani 1 1 d . . .
Fe7 Fe 0.73306(7) 0.13658(5) 0.14429(6) 0.0353(5) Uani 1 1 d . . .
Fe8 Fe 0.70330(7) 0.06164(6) 0.17183(7) 0.0485(6) Uani 1 1 d . . .
Fe9 Fe 0.67495(7) 0.21751(6) 0.12189(7) 0.0449(6) Uani 1 1 d . . .
Fe10 Fe 0.66565(7) 0.15619(6) 0.05301(6) 0.0358(5) Uani 1 1 d . . .
Fe11 Fe 0.61974(6) 0.12507(6) 0.13154(6) 0.0363(6) Uani 1 1 d . . .
Fe12 Fe 0.57197(7) 0.19214(5) 0.08062(6) 0.0358(5) Uani 1 1 d . . .
Fe13 Fe 0.56516(6) 0.11591(5) 0.03068(6) 0.0341(5) Uani 1 1 d . . .
Fe14 Fe 0.50279(6) 0.11736(5) 0.11440(6) 0.0358(5) Uani 1 1 d . . .
Fe15 Fe 0.46026(7) 0.19924(5) -0.09493(6) 0.0358(5) Uani 1 1 d . . .
Fe16 Fe 0.50781(7) 0.24213(5) -0.00352(6) 0.0376(6) Uani 1 1 d . . .
Fe17 Fe 0.47082(6) 0.16979(5) 0.02487(6) 0.0321(5) Uani 1 1 d . . .
Fe18 Fe 0.46458(6) 0.10776(5) -0.04117(6) 0.0329(5) Uani 1 1 d . . .
Fe19 Fe 0.40310(7) 0.16879(6) 0.08782(6) 0.0414(6) Uani 1 1 d . . .
Fe20 Fe 0.36260(7) 0.11757(6) -0.01186(7) 0.0425(6) Uani 1 1 d . . .
Fe21 Fe 0.39286(6) 0.19608(5) -0.03211(6) 0.0352(5) Uani 1 1 d . . .
Fe22 Fe 0.40380(7) 0.25422(6) 0.04114(6) 0.0435(6) Uani 1 1 d . . .
O1 O 0.8033(3) 0.1440(2) 0.1295(3) 0.047(3) Uani 1 1 d . . .
O2 O 0.8153(3) 0.2108(3) 0.1827(3) 0.049(3) Uani 1 1 d . . .
O3 O 0.8722(3) 0.1386(3) 0.1893(3) 0.049(3) Uani 1 1 d . . .
O4 O 0.8943(3) 0.1580(3) 0.1065(3) 0.058(3) Uani 1 1 d . . .
O5 O 0.8378(3) 0.2213(3) 0.1000(3) 0.058(3) Uani 1 1 d . . .
O6 O 0.7708(3) 0.1420(2) 0.2069(3) 0.043(3) Uani 1 1 d . . .
O7 O 0.7608(3) 0.0800(3) 0.1526(3) 0.048(3) Uani 1 1 d . . .
O8 O 0.8451(3) 0.0648(3) 0.1576(3) 0.049(3) Uani 1 1 d . . .
O9 O 0.8217(3) 0.0905(3) 0.2440(3) 0.054(3) Uani 1 1 d . . .
O10 O 0.7913(4) 0.0824(3) 0.0678(3) 0.068(3) Uani 1 1 d . . .
O11 O 0.7938(4) 0.0003(3) 0.1586(4) 0.076(4) Uani 1 1 d . . .
O12 O 0.7388(4) 0.0189(3) 0.0803(3) 0.067(3) Uani 1 1 d . . .
O13 O 0.7228(3) 0.0749(3) 0.2345(3) 0.062(3) Uani 1 1 d . . .
O14 O 0.8057(4) 0.1504(3) 0.3011(3) 0.071(4) Uani 1 1 d . . .
O15 O 0.7126(4) 0.1410(4) 0.2809(3) 0.072(4) Uani 1 1 d . . .
O16 O 0.7204(3) 0.1357(2) 0.0815(3) 0.039(2) Uiso 1 1 d . . .
O17 O 0.7781(3) 0.1964(3) 0.0562(3) 0.049(3) Uani 1 1 d . . .
O18 O 0.7561(3) 0.1338(3) 0.0010(3) 0.054(3) Uani 1 1 d . . .
O19 O 0.8450(3) 0.1417(3) 0.0469(3) 0.055(3) Uani 1 1 d . . .
O20 O 0.7210(3) 0.1894(2) 0.1538(3) 0.039(3) Uani 1 1 d . . .
O21 O 0.7443(3) 0.2561(3) 0.2020(3) 0.051(3) Uani 1 1 d . . .
O22 O 0.7096(3) 0.1958(3) 0.2454(3) 0.053(3) Uani 1 1 d . . .
O23 O 0.7997(3) 0.2087(3) 0.2685(3) 0.059(3) Uani 1 1 d . . .
O24 O 0.6786(3) 0.1123(2) 0.1578(2) 0.033(2) Uani 1 1 d . . .
O25 O 0.6788(3) 0.0441(3) 0.1061(4) 0.058(3) Uani 1 1 d . . .
O26 O 0.6453(4) 0.0409(3) 0.1876(3) 0.063(3) Uani 1 1 d . . .
O27 O 0.7266(4) 0.0073(3) 0.1839(3) 0.060(3) Uani 1 1 d . . .
O28 O 0.6877(3) 0.2100(2) 0.0597(3) 0.043(3) Uani 1 1 d . . .
O29 O 0.6348(3) 0.1736(2) 0.1082(3) 0.034(2) Uani 1 1 d . . .
O30 O 0.6341(4) 0.2376(3) 0.1636(3) 0.055(3) Uani 1 1 d . . .
O31 O 0.7083(3) 0.2669(2) 0.1336(3) 0.053(3) Uani 1 1 d . . .
O32 O 0.5975(3) 0.1670(2) 0.0269(3) 0.033(2) Uani 1 1 d . . .
O33 O 0.6811(3) 0.1458(3) -0.0076(3) 0.039(3) Uani 1 1 d . . .
O34 O 0.6307(3) 0.1080(2) 0.0672(3) 0.034(2) Uani 1 1 d . . .
O35 O 0.5563(3) 0.1369(2) 0.0927(3) 0.035(2) Uani 1 1 d . . .
O36 O 0.5925(3) 0.0761(3) 0.1472(3) 0.050(3) Uani 1 1 d . . .
O37 O 0.5986(3) 0.1459(3) 0.1853(3) 0.047(3) Uani 1 1 d . . .
O38 O 0.5190(3) 0.2052(2) 0.0436(3) 0.034(2) Uani 1 1 d . . .
O39 O 0.5626(3) 0.2166(3) 0.1388(3) 0.050(3) Uani 1 1 d . . .
O40 O 0.6070(3) 0.2414(3) 0.0715(3) 0.047(3) Uani 1 1 d . . .
O41 O 0.5084(3) 0.1315(2) 0.0046(3) 0.031(2) Uani 1 1 d . . .
O42 O 0.5832(3) 0.0977(2) -0.0267(3) 0.039(2) Uani 1 1 d . . .
O43 O 0.5567(3) 0.0620(3) 0.0458(3) 0.045(3) Uani 1 1 d . . .
O44 O 0.4607(3) 0.1467(2) 0.0789(3) 0.033(2) Uani 1 1 d . . .
O45 O 0.5061(3) 0.0650(3) 0.0935(3) 0.043(3) Uani 1 1 d . . .
O46 O 0.5231(3) 0.1345(3) 0.1749(3) 0.054(3) Uani 1 1 d . . .
O47 O 0.4528(4) 0.0913(3) 0.1442(3) 0.051(3) Uani 1 1 d . . .
O48 O 0.4615(3) 0.2067(2) -0.0321(2) 0.030(2) Uani 1 1 d . . .
O49 O 0.4708(3) 0.1431(2) -0.0900(3) 0.035(2) Uani 1 1 d . . .
O50 O 0.3922(3) 0.1998(2) -0.0943(3) 0.037(2) Uani 1 1 d . . .
O51 O 0.5249(3) 0.2045(2) -0.1046(3) 0.042(3) Uani 1 1 d . . .
O52 O 0.4530(3) 0.2547(3) -0.1138(3) 0.048(3) Uani 1 1 d . . .
O53 O 0.4621(3) 0.2715(2) 0.0244(3) 0.041(3) Uani 1 1 d . . .
O54 O 0.5613(3) 0.2753(2) 0.0221(3) 0.048(3) Uani 1 1 d . . .
O55 O 0.4987(3) 0.2799(2) -0.0555(3) 0.049(3) Uani 1 1 d . . .
O56 O 0.5577(3) 0.2144(2) -0.0356(3) 0.037(2) Uani 1 1 d . . .
O57 O 0.4134(3) 0.2008(2) 0.0357(3) 0.037(2) Uani 1 1 d . . .
O58 O 0.4194(3) 0.1406(2) -0.0188(3) 0.035(2) Uani 1 1 d . . .
O59 O 0.3811(3) 0.0657(3) 0.0080(3) 0.049(3) Uani 1 1 d . . .
O60 O 0.4536(3) 0.0632(2) -0.0004(3) 0.041(3) Uani 1 1 d . . .
O61 O 0.5155(3) 0.0767(2) -0.0599(3) 0.032(2) Uani 1 1 d . . .
O62 O 0.4179(3) 0.0800(2) -0.0865(3) 0.038(3) Uani 1 1 d . . .
O63 O 0.3638(3) 0.1311(2) 0.0521(3) 0.046(3) Uani 1 1 d . . .
O64 O 0.4318(3) 0.2085(3) 0.1339(3) 0.045(3) Uani 1 1 d . . .
O65 O 0.3420(3) 0.1943(3) 0.0932(3) 0.060(3) Uani 1 1 d . . .
O66 O 0.3981(3) 0.1359(3) 0.1409(3) 0.053(3) Uani 1 1 d . . .
O67 O 0.3375(3) 0.1670(2) -0.0353(3) 0.040(3) Uani 1 1 d . . .
O68 O 0.3473(4) 0.0959(3) -0.0729(3) 0.052(3) Uani 1 1 d . . .
O69 O 0.3712(3) 0.2466(2) -0.0204(3) 0.040(3) Uani 1 1 d . . .
O70 O 0.3410(4) 0.2516(3) 0.0606(3) 0.057(3) Uani 1 1 d . . .
O71 O 0.4283(4) 0.2656(3) 0.1039(3) 0.063(3) Uani 1 1 d . . .
N1 N 0.9084(4) 0.2076(4) 0.1844(4) 0.044(3) Uani 1 1 d . . .
N2 N 0.7808(5) 0.0730(4) 0.3125(4) 0.059(4) Uani 1 1 d . . .
N3 N 0.8441(4) 0.0194(4) 0.0882(5) 0.068(4) Uani 1 1 d . . .
N4 N 0.3860(4) 0.3145(3) 0.0222(4) 0.047(3) Uani 1 1 d . . .
N5 N 0.4359(4) 0.1840(3) -0.1646(3) 0.039(3) Uani 1 1 d . . .
N6 N 0.2885(4) 0.1121(4) -0.0076(5) 0.055(4) Uani 1 1 d . . .
C1 C 0.8434(5) 0.2439(4) 0.1965(5) 0.062(5) Uani 1 1 d . . .
H1A H 0.8291 0.2587 0.2183 0.074 Uiso 1 1 calc R . .
H1B H 0.8451 0.2604 0.1706 0.074 Uiso 1 1 calc R . .
C2 C 0.8906(5) 0.2322(5) 0.2165(5) 0.061(5) Uani 1 1 d . . .
H2A H 0.9102 0.2548 0.2229 0.073 Uiso 1 1 calc R . .
H2B H 0.8896 0.2184 0.2445 0.073 Uiso 1 1 calc R . .
C3 C 0.9086(5) 0.1454(5) 0.2230(5) 0.061(5) Uani 1 1 d . . .
H3A H 0.9269 0.1221 0.2295 0.073 Uiso 1 1 calc R . .
H3B H 0.8972 0.1537 0.2502 0.073 Uiso 1 1 calc R . .
C4 C 0.9373(5) 0.1767(5) 0.2058(5) 0.068(5) Uani 1 1 d . . .
H4A H 0.9587 0.1871 0.2307 0.082 Uiso 1 1 calc R . .
H4B H 0.9555 0.1657 0.1843 0.082 Uiso 1 1 calc R . .
C5 C 0.9347(5) 0.2319(4) 0.1586(6) 0.070(5) Uani 1 1 d . . .
H5A H 0.9631 0.2395 0.1768 0.105 Uiso 1 1 calc R . .
H5B H 0.9168 0.2545 0.1489 0.105 Uiso 1 1 calc R . .
H5C H 0.9416 0.2179 0.1327 0.105 Uiso 1 1 calc R . .
C6 C 0.8424(5) 0.0596(5) 0.2704(5) 0.071(6) Uani 1 1 d . . .
H6A H 0.8759 0.0602 0.2716 0.085 Uiso 1 1 calc R . .
H6B H 0.8310 0.0350 0.2576 0.085 Uiso 1 1 calc R . .
C7 C 0.8291(6) 0.0646(5) 0.3180(5) 0.074(6) Uani 1 1 d . . .
H7A H 0.8357 0.0411 0.3354 0.089 Uiso 1 1 calc R . .
H7B H 0.8467 0.0856 0.3337 0.089 Uiso 1 1 calc R . .
C8 C 0.7094(5) 0.0517(5) 0.2695(5) 0.068(5) Uani 1 1 d . . .
H8A H 0.6926 0.0292 0.2569 0.082 Uiso 1 1 calc R . .
H8B H 0.6893 0.0664 0.2863 0.082 Uiso 1 1 calc R . .
C9 C 0.7533(5) 0.0393(5) 0.3007(5) 0.066(5) Uani 1 1 d . . .
H9A H 0.7450 0.0272 0.3275 0.080 Uiso 1 1 calc R . .
H9B H 0.7707 0.0208 0.2855 0.080 Uiso 1 1 calc R . .
C10 C 0.7714(6) 0.0852(5) 0.3567(5) 0.081(6) Uani 1 1 d . . .
H10A H 0.7804 0.0650 0.3782 0.121 Uiso 1 1 calc R . .
H10B H 0.7388 0.0903 0.3554 0.121 Uiso 1 1 calc R . .
H10C H 0.7887 0.1082 0.3656 0.121 Uiso 1 1 calc R . .
C11 C 0.8887(6) 0.0565(4) 0.1455(5) 0.072(6) Uani 1 1 d . . .
H11A H 0.9121 0.0560 0.1721 0.086 Uiso 1 1 calc R . .
H11B H 0.8973 0.0761 0.1251 0.086 Uiso 1 1 calc R . .
C12 C 0.8854(5) 0.0189(5) 0.1237(5) 0.068(5) Uani 1 1 d . . .
H12A H 0.8821 -0.0012 0.1455 0.082 Uiso 1 1 calc R . .
H12B H 0.9132 0.0137 0.1104 0.082 Uiso 1 1 calc R . .
C13 C 0.8071(5) 0.0625(5) 0.0325(5) 0.065(5) Uani 1 1 d . . .
H13A H 0.8118 0.0803 0.0087 0.078 Uiso 1 1 calc R . .
H13B H 0.7845 0.0432 0.0203 0.078 Uiso 1 1 calc R . .
C14 C 0.8514(5) 0.0436(5) 0.0507(5) 0.062(5) Uani 1 1 d . . .
H14A H 0.8624 0.0281 0.0275 0.074 Uiso 1 1 calc R . .
H14B H 0.8747 0.0630 0.0606 0.074 Uiso 1 1 calc R . .
C15 C 0.8332(5) -0.0194(4) 0.0730(6) 0.079(6) Uani 1 1 d . . .
H15A H 0.8100 -0.0187 0.0468 0.119 Uiso 1 1 calc R . .
H15B H 0.8215 -0.0337 0.0964 0.119 Uiso 1 1 calc R . .
H15C H 0.8607 -0.0317 0.0657 0.119 Uiso 1 1 calc R . .
C16 C 0.4781(5) 0.1290(4) -0.1321(4) 0.039(4) Uani 1 1 d . . .
H16A H 0.4802 0.1010 -0.1312 0.046 Uiso 1 1 calc R . .
H16B H 0.5070 0.1391 -0.1397 0.046 Uiso 1 1 calc R . .
C17 C 0.4380(5) 0.1413(4) -0.1673(5) 0.046(4) Uani 1 1 d . . .
H17A H 0.4433 0.1333 -0.1970 0.055 Uiso 1 1 calc R . .
H17B H 0.4092 0.1300 -0.1611 0.055 Uiso 1 1 calc R . .
C18 C 0.3632(4) 0.1882(4) -0.1333(4) 0.039(4) Uani 1 1 d . . .
H18A H 0.3341 0.2023 -0.1361 0.047 Uiso 1 1 calc R . .
H18B H 0.3565 0.1609 -0.1319 0.047 Uiso 1 1 calc R . .
C19 C 0.3872(5) 0.1964(4) -0.1727(4) 0.042(4) Uani 1 1 d . . .
H19A H 0.3713 0.1830 -0.1989 0.051 Uiso 1 1 calc R . .
H19B H 0.3858 0.2239 -0.1791 0.051 Uiso 1 1 calc R . .
C20 C 0.4632(5) 0.2021(4) -0.1962(5) 0.053(4) Uani 1 1 d . . .
H20A H 0.4510 0.1944 -0.2264 0.080 Uiso 1 1 calc R . .
H20B H 0.4950 0.1940 -0.1894 0.080 Uiso 1 1 calc R . .
H20C H 0.4614 0.2297 -0.1937 0.080 Uiso 1 1 calc R . .
C21 C 0.4684(5) 0.3128(4) 0.0313(5) 0.048(4) Uani 1 1 d . . .
H21A H 0.4716 0.3189 0.0632 0.058 Uiso 1 1 calc R . .
H21B H 0.4960 0.3215 0.0197 0.058 Uiso 1 1 calc R . .
C22 C 0.4280(5) 0.3310(4) 0.0077(5) 0.056(5) Uani 1 1 d . . .
H22A H 0.4271 0.3272 -0.0244 0.068 Uiso 1 1 calc R . .
H22B H 0.4292 0.3585 0.0137 0.068 Uiso 1 1 calc R . .
C23 C 0.3578(5) 0.2789(4) -0.0448(5) 0.045(4) Uani 1 1 d . . .
H23A H 0.3301 0.2736 -0.0660 0.054 Uiso 1 1 calc R . .
H23B H 0.3822 0.2869 -0.0616 0.054 Uiso 1 1 calc R . .
C24 C 0.3485(5) 0.3097(4) -0.0138(5) 0.051(4) Uani 1 1 d . . .
H24A H 0.3434 0.3338 -0.0303 0.061 Uiso 1 1 calc R . .
H24B H 0.3204 0.3036 -0.0014 0.061 Uiso 1 1 calc R . .
C25 C 0.3710(6) 0.3361(4) 0.0601(5) 0.070(5) Uani 1 1 d . . .
H25A H 0.3576 0.3603 0.0493 0.106 Uiso 1 1 calc R . .
H25B H 0.3974 0.3408 0.0826 0.106 Uiso 1 1 calc R . .
H25C H 0.3484 0.3212 0.0729 0.106 Uiso 1 1 calc R . .
C26 C 0.3257(5) 0.1133(5) 0.0695(5) 0.060(5) Uani 1 1 d . . .
H26A H 0.3234 0.1234 0.0993 0.072 Uiso 1 1 calc R . .
H26B H 0.3305 0.0856 0.0720 0.072 Uiso 1 1 calc R . .
C27 C 0.2824(5) 0.1218(4) 0.0384(6) 0.061(5) Uani 1 1 d . . .
H27A H 0.2569 0.1070 0.0471 0.073 Uiso 1 1 calc R . .
H27B H 0.2748 0.1490 0.0401 0.073 Uiso 1 1 calc R . .
C28 C 0.2906(5) 0.1746(4) -0.0384(5) 0.054(5) Uani 1 1 d . . .
H28A H 0.2805 0.1902 -0.0649 0.065 Uiso 1 1 calc R . .
H28B H 0.2844 0.1889 -0.0121 0.065 Uiso 1 1 calc R . .
C29 C 0.2653(5) 0.1383(5) -0.0415(6) 0.072(6) Uani 1 1 d . . .
H29A H 0.2646 0.1272 -0.0712 0.087 Uiso 1 1 calc R . .
H29B H 0.2336 0.1427 -0.0364 0.087 Uiso 1 1 calc R . .
C30 C 0.2714(6) 0.0712(4) -0.0163(6) 0.076(6) Uani 1 1 d . . .
H30A H 0.2391 0.0698 -0.0134 0.114 Uiso 1 1 calc R . .
H30B H 0.2887 0.0541 0.0050 0.114 Uiso 1 1 calc R . .
H30C H 0.2756 0.0637 -0.0463 0.114 Uiso 1 1 calc R . .
C31 C 0.8842(6) 0.1455(4) 0.0682(6) 0.050(5) Uani 1 1 d . . .
C32 C 0.9237(5) 0.1390(5) 0.0432(5) 0.071(5) Uani 1 1 d . . .
H32A H 0.9368 0.1634 0.0365 0.107 Uiso 1 1 calc R . .
H32B H 0.9130 0.1256 0.0156 0.107 Uiso 1 1 calc R . .
H32C H 0.9470 0.1237 0.0612 0.107 Uiso 1 1 calc R . .
C33 C 0.8143(5) 0.1857(6) 0.3000(5) 0.056(5) Uani 1 1 d . . .
C34 C 0.8435(6) 0.2014(5) 0.3403(5) 0.085(6) Uani 1 1 d . . .
H34A H 0.8734 0.2084 0.3327 0.128 Uiso 1 1 calc R . .
H34B H 0.8473 0.1822 0.3636 0.128 Uiso 1 1 calc R . .
H34C H 0.8289 0.2239 0.3506 0.128 Uiso 1 1 calc R . .
C35 C 0.7638(7) -0.0116(5) 0.1798(7) 0.067(6) Uani 1 1 d . . .
C36 C 0.7688(6) -0.0488(5) 0.2024(7) 0.112(8) Uani 1 1 d . . .
H36A H 0.7469 -0.0668 0.1869 0.168 Uiso 1 1 calc R . .
H36B H 0.7631 -0.0460 0.2329 0.168 Uiso 1 1 calc R . .
H36C H 0.7998 -0.0584 0.2023 0.168 Uiso 1 1 calc R . .
C37 C 0.6978(6) 0.1730(5) 0.2727(5) 0.050(5) Uani 1 1 d . . .
C38 C 0.6656(5) 0.1890(4) 0.3011(5) 0.064(5) Uani 1 1 d . . .
H38A H 0.6401 0.1715 0.3016 0.096 Uiso 1 1 calc R . .
H38B H 0.6541 0.2134 0.2891 0.096 Uiso 1 1 calc R . .
H38C H 0.6814 0.1925 0.3311 0.096 Uiso 1 1 calc R . .
C39 C 0.7324(6) 0.2786(5) 0.1700(6) 0.063(5) Uani 1 1 d . . .
C40 C 0.7436(7) 0.3190(5) 0.1726(6) 0.100(7) Uani 1 1 d . . .
H40A H 0.7655 0.3238 0.1991 0.151 Uiso 1 1 calc R . .
H40B H 0.7158 0.3337 0.1741 0.151 Uiso 1 1 calc R . .
H40C H 0.7567 0.3265 0.1464 0.151 Uiso 1 1 calc R . .
C41 C 0.8021(5) 0.2241(5) 0.0713(5) 0.048(4) Uiso 1 1 d . . .
C42 C 0.7889(5) 0.2626(4) 0.0537(5) 0.062(5) Uani 1 1 d . . .
H42A H 0.8108 0.2712 0.0348 0.092 Uiso 1 1 calc R . .
H42B H 0.7888 0.2803 0.0783 0.092 Uiso 1 1 calc R . .
H42C H 0.7584 0.2616 0.0364 0.092 Uiso 1 1 calc R . .
C43 C 0.7178(6) 0.1360(4) -0.0207(4) 0.037(4) Uani 1 1 d . . .
C44 C 0.7128(5) 0.1241(5) -0.0698(4) 0.071(6) Uani 1 1 d . . .
H44A H 0.7426 0.1253 -0.0800 0.106 Uiso 1 1 calc R . .
H44B H 0.6917 0.1414 -0.0876 0.106 Uiso 1 1 calc R . .
H44C H 0.7010 0.0982 -0.0731 0.106 Uiso 1 1 calc R . .
C45 C 0.6980(6) 0.0274(5) 0.0761(5) 0.052(5) Uani 1 1 d . . .
C46 C 0.6677(5) 0.0200(4) 0.0323(5) 0.078(6) Uani 1 1 d . . .
H46A H 0.6605 0.0441 0.0170 0.116 Uiso 1 1 calc R . .
H46B H 0.6396 0.0077 0.0378 0.116 Uiso 1 1 calc R . .
H46C H 0.6837 0.0036 0.0139 0.116 Uiso 1 1 calc R . .
C47 C 0.6053(6) 0.0504(5) 0.1756(5) 0.050(5) Uani 1 1 d . . .
C48 C 0.5689(5) 0.0301(4) 0.1966(5) 0.056(5) Uani 1 1 d . . .
H48A H 0.5823 0.0081 0.2132 0.085 Uiso 1 1 calc R . .
H48B H 0.5447 0.0216 0.1735 0.085 Uiso 1 1 calc R . .
H48C H 0.5562 0.0474 0.2167 0.085 Uiso 1 1 calc R . .
C49 C 0.5608(6) 0.1432(5) 0.1967(5) 0.057(5) Uani 1 1 d . . .
C50 C 0.5559(7) 0.1567(9) 0.2434(6) 0.24(2) Uani 1 1 d . . .
H50A H 0.5295 0.1444 0.2531 0.358 Uiso 1 1 calc R . .
H50B H 0.5518 0.1842 0.2434 0.358 Uiso 1 1 calc R . .
H50C H 0.5834 0.1500 0.2637 0.358 Uiso 1 1 calc R . .
C51 C 0.5930(6) 0.2335(5) 0.1664(6) 0.063(5) Uani 1 1 d . . .
C52 C 0.5743(7) 0.2533(7) 0.2018(7) 0.162(12) Uani 1 1 d . . .
H52A H 0.5953 0.2508 0.2294 0.244 Uiso 1 1 calc R . .
H52B H 0.5449 0.2422 0.2054 0.244 Uiso 1 1 calc R . .
H52C H 0.5703 0.2802 0.1942 0.244 Uiso 1 1 calc R . .
C53 C 0.5992(5) 0.2685(5) 0.0480(5) 0.048(5) Uani 1 1 d . . .
C54 C 0.6362(6) 0.3006(5) 0.0462(7) 0.123(9) Uani 1 1 d . . .
H54A H 0.6646 0.2933 0.0647 0.184 Uiso 1 1 calc R . .
H54B H 0.6252 0.3245 0.0571 0.184 Uiso 1 1 calc R . .
H54C H 0.6419 0.3040 0.0157 0.184 Uiso 1 1 calc R . .
C55 C 0.5561(5) 0.0824(4) -0.0590(4) 0.029(4) Uani 1 1 d . . .
C56 C 0.5819(5) 0.0702(4) -0.0961(4) 0.049(4) Uani 1 1 d . . .
H56A H 0.5655 0.0495 -0.1127 0.074 Uiso 1 1 calc R . .
H56B H 0.6124 0.0616 -0.0836 0.074 Uiso 1 1 calc R . .
H56C H 0.5844 0.0917 -0.1158 0.074 Uiso 1 1 calc R . .
C57 C 0.5323(5) 0.0473(4) 0.0726(6) 0.042(4) Uani 1 1 d . . .
C58 C 0.5400(5) 0.0049(3) 0.0816(5) 0.050(4) Uani 1 1 d . . .
H58A H 0.5238 -0.0029 0.1058 0.075 Uiso 1 1 calc R . .
H58B H 0.5726 0.0000 0.0897 0.075 Uiso 1 1 calc R . .
H58C H 0.5284 -0.0096 0.0550 0.075 Uiso 1 1 calc R . .
C59 C 0.4151(6) 0.1031(4) 0.1525(5) 0.049(4) Uani 1 1 d . . .
C60 C 0.3897(6) 0.0810(6) 0.1821(8) 0.156(12) Uani 1 1 d . . .
H60A H 0.3925 0.0539 0.1761 0.235 Uiso 1 1 calc R . .
H60B H 0.3576 0.0883 0.1770 0.235 Uiso 1 1 calc R . .
H60C H 0.4024 0.0862 0.2129 0.235 Uiso 1 1 calc R . .
C61 C 0.4364(5) 0.2438(4) 0.1369(5) 0.045(4) Uani 1 1 d . . .
C62 C 0.4506(6) 0.2618(5) 0.1809(5) 0.072(5) Uani 1 1 d . . .
H62A H 0.4235 0.2682 0.1942 0.109 Uiso 1 1 calc R . .
H62B H 0.4680 0.2848 0.1773 0.109 Uiso 1 1 calc R . .
H62C H 0.4695 0.2440 0.2001 0.109 Uiso 1 1 calc R . .
C63 C 0.5597(5) 0.2024(4) -0.0754(5) 0.043(4) Uani 1 1 d . . .
C64 C 0.6024(5) 0.1874(4) -0.0867(5) 0.065(5) Uani 1 1 d . . .
H64A H 0.5958 0.1687 -0.1103 0.097 Uiso 1 1 calc R . .
H64B H 0.6196 0.1755 -0.0606 0.097 Uiso 1 1 calc R . .
H64C H 0.6203 0.2082 -0.0967 0.097 Uiso 1 1 calc R . .
C65 C 0.4207(5) 0.0505(4) 0.0142(5) 0.036(4) Uani 1 1 d . . .
C66 C 0.4236(5) 0.0136(4) 0.0404(4) 0.046(4) Uani 1 1 d . . .
H66A H 0.4463 -0.0030 0.0302 0.069 Uiso 1 1 calc R . .
H66B H 0.3939 0.0011 0.0361 0.069 Uiso 1 1 calc R . .
H66C H 0.4325 0.0192 0.0718 0.069 Uiso 1 1 calc R . .
C67 C 0.3218(6) 0.2262(5) 0.0799(5) 0.047(4) Uani 1 1 d . . .
C68 C 0.2737(4) 0.2312(4) 0.0884(5) 0.061(5) Uani 1 1 d . . .
H68A H 0.2585 0.2502 0.0681 0.091 Uiso 1 1 calc R . .
H68B H 0.2737 0.2396 0.1189 0.091 Uiso 1 1 calc R . .
H68C H 0.2575 0.2071 0.0838 0.091 Uiso 1 1 calc R . .
C69 C 0.4728(5) 0.2814(4) -0.0939(5) 0.038(4) Uani 1 1 d . . .
C70 C 0.4695(5) 0.3213(4) -0.1133(5) 0.062(5) Uani 1 1 d . . .
H70A H 0.4683 0.3199 -0.1453 0.094 Uiso 1 1 calc R . .
H70B H 0.4963 0.3360 -0.1006 0.094 Uiso 1 1 calc R . .
H70C H 0.4420 0.3337 -0.1062 0.094 Uiso 1 1 calc R . .
C71 C 0.3754(7) 0.0805(5) -0.0960(6) 0.060(5) Uani 1 1 d . . .
C72 C 0.3550(5) 0.0620(4) -0.1388(5) 0.073(5) Uani 1 1 d . . .
H72A H 0.3794 0.0535 -0.1548 0.109 Uiso 1 1 calc R . .
H72B H 0.3357 0.0803 -0.1568 0.109 Uiso 1 1 calc R . .
H72C H 0.3366 0.0402 -0.1324 0.109 Uiso 1 1 calc R . .
Cl1 Cl 0.8647(3) 0.0730(2) 0.4597(3) 0.135(2) Uiso 1 1 d . . .
O72 O 0.8543(9) 0.0369(8) 0.4409(9) 0.273(12) Uiso 1 1 d . . .
O73 O 0.9068(7) 0.0685(6) 0.4947(7) 0.200(8) Uiso 1 1 d . . .
O74 O 0.8810(6) 0.0980(5) 0.4313(6) 0.171(7) Uiso 1 1 d . . .
O75 O 0.8324(6) 0.0900(5) 0.4813(6) 0.164(7) Uiso 1 1 d . . .
Cl2 Cl 0.6158(3) 0.1414(2) 0.7983(3) 0.026(4) Uiso 0.432(17) 1 d PD A 1
O76 O 0.6438(8) 0.1307(7) 0.8391(6) 0.047(8) Uiso 0.432(17) 1 d PD A 1
O77 O 0.5754(8) 0.1181(9) 0.7924(12) 0.126(15) Uiso 0.432(17) 1 d PD A 1
O78 O 0.5886(15) 0.1747(9) 0.8034(14) 0.161(17) Uiso 0.432(17) 1 d PD A 1
O79 O 0.6443(17) 0.155(2) 0.7670(16) 0.22(3) Uiso 0.432(17) 1 d PD A 1
Cl2' Cl 0.6245(10) 0.1289(7) 0.7828(11) 0.288(13) Uiso 0.568(17) 1 d PD A 2
O76' O 0.650(2) 0.127(2) 0.8272(15) 0.32(4) Uiso 0.568(17) 1 d PD A 2
O77' O 0.5864(11) 0.1432(11) 0.8028(11) 0.139(11) Uiso 0.568(17) 1 d PD A 2
O78' O 0.6259(16) 0.1697(7) 0.7889(14) 0.169(15) Uiso 0.568(17) 1 d PD A 2
O79' O 0.6568(15) 0.1205(14) 0.7533(14) 0.27(2) Uiso 0.568(17) 1 d PD A 2

loop_
_atom_site_aniso_label
_atom_site_aniso_U_11
_atom_site_aniso_U_22
_atom_site_aniso_U_33
_atom_site_aniso_U_23
_atom_site_aniso_U_13
_atom_site_aniso_U_12
Fe1 0.0438(14) 0.0598(15) 0.0338(13) 0.0071(12) -0.0105(11) -0.0051(12)
Fe2 0.0378(13) 0.0464(14) 0.0303(13) 0.0059(11) -0.0152(10) -0.0059(11)
Fe3 0.0486(15) 0.0558(16) 0.0616(17) -0.0062(14) -0.0192(13) 0.0004(13)
Fe4 0.0540(15) 0.0629(16) 0.0326(13) 0.0080(12) -0.0084(12) -0.0030(13)
Fe5 0.0426(14) 0.0641(16) 0.0289(13) 0.0039(12) -0.0104(11) -0.0054(12)
Fe6 0.0482(15) 0.0493(14) 0.0343(13) 0.0009(11) -0.0078(11) -0.0059(12)
Fe7 0.0361(13) 0.0387(13) 0.0260(12) 0.0041(10) -0.0122(10) -0.0059(11)
Fe8 0.0460(15) 0.0485(15) 0.0448(15) 0.0077(12) -0.0138(12) -0.0064(12)
Fe9 0.0462(14) 0.0428(14) 0.0394(14) 0.0071(11) -0.0152(11) -0.0032(12)
Fe10 0.0326(13) 0.0429(13) 0.0270(12) 0.0026(10) -0.0123(10) -0.0018(11)
Fe11 0.0322(12) 0.0438(13) 0.0288(12) 0.0046(10) -0.0091(10) -0.0042(11)
Fe12 0.0356(13) 0.0412(13) 0.0256(12) -0.0011(10) -0.0122(10) -0.0029(11)
Fe13 0.0328(12) 0.0375(13) 0.0272(12) 0.0002(10) -0.0114(10) 0.0011(11)
Fe14 0.0350(13) 0.0401(13) 0.0280(12) 0.0044(10) -0.0099(10) 0.0038(11)
Fe15 0.0389(13) 0.0382(13) 0.0254(12) 0.0022(10) -0.0116(10) 0.0015(11)
Fe16 0.0423(14) 0.0357(12) 0.0289(12) 0.0046(10) -0.0151(10) -0.0007(11)
Fe17 0.0337(13) 0.0346(12) 0.0238(12) 0.0004(10) -0.0103(10) -0.0002(10)
Fe18 0.0348(13) 0.0342(12) 0.0255(12) -0.0008(10) -0.0103(10) 0.0021(10)
Fe19 0.0386(14) 0.0505(14) 0.0330(13) 0.0022(11) -0.0015(11) 0.0035(12)
Fe20 0.0369(13) 0.0390(13) 0.0474(14) -0.0008(11) -0.0080(11) -0.0005(11)
Fe21 0.0350(13) 0.0374(12) 0.0289(12) 0.0035(10) -0.0098(10) 0.0032(11)
Fe22 0.0530(15) 0.0413(13) 0.0319(13) -0.0007(11) -0.0084(11) 0.0090(12)
O1 0.050(6) 0.054(6) 0.028(6) 0.002(5) -0.017(5) 0.008(5)
O2 0.055(7) 0.045(6) 0.047(7) -0.003(5) 0.003(5) -0.002(6)
O3 0.040(6) 0.069(7) 0.031(6) 0.012(5) -0.020(5) -0.004(6)
O4 0.054(7) 0.080(8) 0.034(7) 0.006(6) -0.012(6) -0.013(6)
O5 0.055(7) 0.076(8) 0.039(6) 0.013(6) -0.007(6) -0.020(6)
O6 0.041(6) 0.052(6) 0.031(6) 0.009(5) -0.004(5) -0.006(5)
O7 0.032(6) 0.067(7) 0.037(6) -0.007(5) -0.020(5) -0.004(5)
O8 0.025(6) 0.078(8) 0.043(7) -0.003(6) -0.002(5) 0.016(6)
O9 0.062(7) 0.061(7) 0.035(6) 0.014(6) -0.010(5) 0.002(6)
O10 0.111(10) 0.065(8) 0.023(6) -0.013(6) -0.012(6) -0.025(7)
O11 0.076(10) 0.059(8) 0.089(10) 0.002(7) -0.002(8) -0.017(7)
O12 0.060(8) 0.058(7) 0.072(8) -0.028(6) -0.032(7) -0.001(7)
O13 0.060(7) 0.066(7) 0.059(8) -0.009(6) 0.010(6) -0.044(6)
O14 0.105(10) 0.068(8) 0.036(7) 0.011(7) -0.005(6) 0.001(8)
O15 0.089(10) 0.081(9) 0.049(8) 0.014(7) 0.021(7) -0.002(8)
O17 0.051(7) 0.060(7) 0.032(6) 0.009(5) -0.003(5) -0.021(6)
O18 0.043(7) 0.089(8) 0.026(6) -0.006(6) -0.016(5) -0.002(6)
O19 0.048(7) 0.081(8) 0.034(6) 0.005(6) -0.002(6) 0.001(6)
O20 0.025(5) 0.058(7) 0.031(6) 0.011(5) -0.010(4) -0.004(5)
O21 0.053(7) 0.051(7) 0.041(7) -0.004(6) -0.015(6) -0.010(6)
O22 0.045(7) 0.066(8) 0.043(7) 0.014(6) -0.012(5) -0.014(6)
O23 0.054(7) 0.066(8) 0.051(7) 0.009(6) -0.009(6) -0.006(6)
O24 0.033(5) 0.047(6) 0.016(5) 0.009(4) -0.009(4) -0.006(5)
O25 0.038(7) 0.062(7) 0.065(8) 0.002(6) -0.027(6) -0.012(6)
O26 0.054(8) 0.070(8) 0.056(8) 0.023(6) -0.018(6) -0.013(7)
O27 0.063(8) 0.045(7) 0.064(8) 0.007(6) -0.020(7) -0.011(7)
O28 0.049(6) 0.052(6) 0.026(6) 0.008(5) 0.004(5) 0.002(5)
O29 0.027(5) 0.036(5) 0.035(6) 0.010(5) -0.011(4) 0.007(5)
O30 0.039(7) 0.069(8) 0.049(7) -0.005(6) -0.019(6) 0.001(6)
O31 0.069(8) 0.038(6) 0.046(7) 0.002(5) -0.007(6) -0.010(6)
O32 0.028(5) 0.032(5) 0.034(6) 0.008(4) -0.015(4) 0.007(4)
O33 0.028(6) 0.066(7) 0.016(5) 0.002(5) -0.012(5) 0.001(5)
O34 0.037(6) 0.040(6) 0.021(5) 0.003(4) -0.009(4) -0.003(5)
O35 0.036(6) 0.040(6) 0.026(5) -0.002(5) -0.011(4) 0.002(5)
O36 0.048(7) 0.060(7) 0.033(6) 0.004(6) -0.027(5) -0.004(6)
O37 0.034(7) 0.079(8) 0.028(6) 0.011(5) 0.003(5) -0.002(6)
O38 0.041(6) 0.032(5) 0.023(5) 0.005(4) -0.012(4) 0.005(5)
O39 0.045(7) 0.063(7) 0.036(6) 0.000(6) -0.009(5) 0.012(6)
O40 0.060(7) 0.044(7) 0.031(6) 0.015(5) -0.019(5) 0.002(6)
O41 0.032(5) 0.026(5) 0.031(6) 0.000(4) -0.010(4) -0.004(4)
O42 0.036(6) 0.048(6) 0.033(6) 0.000(5) 0.002(5) 0.004(5)
O43 0.055(7) 0.040(6) 0.036(6) 0.001(5) -0.010(6) -0.010(6)
O44 0.041(6) 0.043(6) 0.018(5) 0.003(4) 0.009(4) 0.006(5)
O45 0.021(6) 0.040(6) 0.061(7) -0.001(6) -0.014(5) 0.003(5)
O46 0.032(6) 0.097(9) 0.030(6) -0.005(6) -0.007(5) -0.005(6)
O47 0.044(7) 0.063(7) 0.046(7) 0.007(6) 0.009(6) 0.006(6)
O48 0.040(6) 0.029(5) 0.018(5) 0.004(4) -0.006(4) -0.009(5)
O49 0.047(6) 0.023(5) 0.028(6) 0.000(4) -0.012(5) 0.007(5)
O50 0.056(6) 0.035(6) 0.017(5) 0.007(4) 0.001(5) -0.002(5)
O51 0.040(6) 0.050(6) 0.030(6) 0.013(5) -0.012(5) 0.001(5)
O52 0.055(7) 0.036(6) 0.048(7) -0.003(5) -0.016(6) -0.006(6)
O53 0.058(7) 0.035(6) 0.026(6) -0.002(5) -0.006(5) -0.011(5)
O54 0.038(6) 0.044(6) 0.052(7) 0.009(5) -0.029(5) -0.011(5)
O55 0.058(7) 0.047(6) 0.033(6) 0.008(5) -0.023(5) -0.019(6)
O56 0.032(6) 0.039(6) 0.038(6) 0.012(5) -0.005(5) -0.002(5)
O57 0.046(6) 0.039(6) 0.023(5) 0.005(5) -0.009(5) 0.013(5)
O58 0.036(6) 0.047(6) 0.021(5) -0.004(5) -0.003(4) -0.011(5)
O59 0.040(7) 0.048(7) 0.058(7) -0.002(6) 0.004(6) -0.003(6)
O60 0.034(6) 0.033(6) 0.048(7) 0.008(5) -0.020(5) -0.002(5)
O61 0.025(6) 0.036(6) 0.029(6) 0.004(5) -0.012(5) 0.002(5)
O62 0.034(6) 0.034(6) 0.044(6) -0.002(5) -0.010(5) 0.001(5)
O63 0.048(7) 0.044(6) 0.041(6) 0.001(5) -0.015(5) -0.002(5)
O64 0.061(7) 0.057(7) 0.014(5) -0.009(5) -0.001(5) 0.007(6)
O65 0.053(7) 0.063(8) 0.065(8) 0.001(6) 0.013(6) 0.009(6)
O66 0.051(7) 0.054(7) 0.053(7) 0.023(6) 0.009(6) 0.004(6)
O67 0.023(6) 0.043(6) 0.055(7) 0.000(5) 0.001(5) -0.002(5)
O68 0.054(8) 0.045(7) 0.051(8) -0.007(6) -0.017(6) -0.008(6)
O69 0.034(6) 0.038(6) 0.040(6) 0.007(5) -0.027(5) 0.015(5)
O70 0.073(8) 0.059(8) 0.038(7) 0.006(6) 0.003(6) 0.019(7)
O71 0.082(8) 0.057(8) 0.040(7) -0.008(6) -0.019(6) -0.006(7)
N1 0.035(8) 0.068(9) 0.031(8) 0.017(7) 0.006(6) -0.011(7)
N2 0.060(10) 0.053(9) 0.061(10) 0.006(8) -0.006(8) -0.004(8)
N3 0.065(10) 0.058(10) 0.073(11) -0.028(9) -0.016(9) -0.015(8)
N4 0.049(9) 0.050(8) 0.035(8) 0.005(7) -0.015(7) 0.016(7)
N5 0.045(8) 0.036(8) 0.027(7) 0.010(6) -0.026(6) 0.003(7)
N6 0.021(7) 0.059(10) 0.084(11) 0.013(9) 0.007(7) -0.005(7)
C1 0.067(13) 0.050(11) 0.069(13) 0.008(10) 0.014(10) 0.001(10)
C2 0.063(13) 0.083(13) 0.035(10) 0.001(10) 0.005(9) -0.009(11)
C3 0.038(10) 0.079(13) 0.059(12) -0.008(10) -0.015(9) -0.020(10)
C4 0.050(12) 0.086(14) 0.062(12) -0.002(11) -0.012(10) -0.010(11)
C5 0.044(11) 0.069(12) 0.099(15) 0.015(11) 0.012(11) -0.008(10)
C6 0.051(11) 0.072(13) 0.078(14) 0.036(11) -0.030(10) 0.012(10)
C7 0.086(15) 0.082(14) 0.048(12) 0.040(10) -0.012(11) -0.006(12)
C8 0.048(11) 0.122(16) 0.028(10) 0.036(10) -0.014(8) -0.022(11)
C9 0.079(13) 0.066(12) 0.051(11) 0.017(10) -0.001(10) -0.027(11)
C10 0.096(15) 0.116(16) 0.029(11) 0.008(11) 0.002(10) -0.009(13)
C11 0.106(17) 0.048(11) 0.055(12) -0.025(10) -0.011(11) -0.015(11)
C12 0.047(11) 0.089(14) 0.062(12) 0.002(11) -0.011(9) 0.021(11)
C13 0.039(10) 0.073(13) 0.070(13) -0.016(11) -0.036(10) 0.009(10)
C14 0.045(11) 0.080(13) 0.059(12) -0.013(11) 0.004(10) -0.004(10)
C15 0.038(11) 0.074(13) 0.115(16) -0.025(12) -0.023(10) 0.021(10)
C16 0.059(11) 0.032(9) 0.024(9) 0.009(7) 0.006(8) 0.012(8)
C17 0.066(11) 0.031(9) 0.039(10) -0.001(8) 0.000(9) -0.010(8)
C18 0.034(9) 0.035(9) 0.043(10) -0.011(8) -0.017(8) -0.007(8)
C19 0.058(11) 0.025(8) 0.035(10) -0.014(7) -0.026(8) 0.006(8)
C20 0.049(11) 0.053(10) 0.058(11) -0.001(9) 0.005(9) -0.003(9)
C21 0.046(10) 0.032(9) 0.060(11) -0.011(8) -0.017(9) 0.008(8)
C22 0.052(11) 0.048(11) 0.063(12) -0.006(9) -0.011(10) 0.006(10)
C23 0.032(9) 0.043(10) 0.050(10) -0.010(9) -0.026(8) 0.011(8)
C24 0.071(12) 0.038(10) 0.043(10) 0.014(8) 0.005(9) 0.004(9)
C25 0.100(15) 0.050(11) 0.053(12) 0.008(9) -0.014(11) 0.022(11)
C26 0.047(11) 0.072(12) 0.067(12) -0.010(10) 0.026(10) -0.019(10)
C27 0.053(12) 0.055(11) 0.074(14) 0.016(10) 0.013(11) -0.004(10)
C28 0.041(11) 0.050(11) 0.071(12) -0.001(9) 0.009(9) 0.010(9)
C29 0.034(10) 0.095(15) 0.084(14) 0.022(12) -0.005(10) 0.030(11)
C30 0.079(14) 0.052(12) 0.095(15) -0.011(11) 0.003(12) 0.003(11)
C31 0.058(13) 0.045(11) 0.039(11) 0.019(9) -0.022(10) -0.005(9)
C32 0.062(13) 0.108(15) 0.042(11) 0.000(11) 0.001(10) -0.012(11)
C33 0.053(12) 0.072(14) 0.044(12) 0.002(11) 0.012(9) 0.000(11)
C34 0.092(14) 0.120(16) 0.034(10) -0.039(11) -0.027(10) -0.021(13)
C35 0.065(16) 0.031(12) 0.091(16) -0.003(11) -0.033(13) -0.002(11)
C36 0.072(14) 0.069(14) 0.18(2) 0.026(15) -0.032(14) 0.003(12)
C37 0.064(13) 0.060(13) 0.026(10) -0.010(10) 0.009(9) -0.003(11)
C38 0.050(11) 0.075(13) 0.070(12) 0.010(10) 0.015(10) -0.006(10)
C39 0.078(14) 0.063(14) 0.041(12) -0.010(11) -0.012(10) -0.016(11)
C40 0.16(2) 0.064(13) 0.065(13) -0.015(11) -0.039(13) -0.047(14)
C42 0.063(12) 0.047(10) 0.068(12) 0.023(9) -0.014(10) -0.012(9)
C43 0.037(10) 0.052(10) 0.021(9) 0.002(8) 0.004(8) -0.011(9)
C44 0.045(11) 0.142(17) 0.023(9) -0.016(10) -0.001(8) 0.013(11)
C45 0.054(13) 0.057(12) 0.043(11) -0.009(9) -0.002(10) 0.009(10)
C46 0.082(13) 0.064(12) 0.073(13) -0.031(10) -0.039(11) 0.001(10)
C47 0.069(14) 0.046(11) 0.031(10) -0.002(9) -0.005(10) -0.021(11)
C48 0.050(11) 0.063(11) 0.054(11) 0.022(9) 0.002(9) -0.015(9)
C49 0.059(13) 0.083(13) 0.028(10) 0.005(9) -0.002(10) -0.003(12)
C50 0.079(17) 0.59(6) 0.057(15) -0.16(3) 0.037(13) -0.07(3)
C51 0.042(12) 0.094(15) 0.049(12) -0.016(11) -0.002(10) 0.000(11)
C52 0.098(18) 0.29(3) 0.098(18) -0.14(2) 0.009(15) -0.02(2)
C53 0.042(11) 0.057(12) 0.035(10) -0.030(9) -0.029(9) 0.008(9)
C54 0.070(14) 0.094(15) 0.18(2) 0.054(15) -0.067(14) -0.053(13)
C55 0.043(10) 0.025(8) 0.014(8) 0.004(7) -0.010(8) -0.001(8)
C56 0.062(11) 0.049(10) 0.038(10) -0.001(8) 0.006(9) -0.005(9)
C57 0.018(10) 0.044(11) 0.056(12) 0.002(10) -0.025(8) 0.007(9)
C58 0.046(10) 0.032(9) 0.070(12) 0.012(8) 0.006(9) -0.005(8)
C59 0.065(13) 0.034(10) 0.046(11) 0.027(8) -0.001(10) 0.006(10)
C60 0.087(17) 0.16(2) 0.25(3) 0.13(2) 0.099(19) 0.048(16)
C61 0.061(12) 0.022(10) 0.055(12) -0.003(9) 0.017(10) -0.012(9)
C62 0.096(14) 0.084(13) 0.031(10) -0.018(10) -0.009(10) -0.005(11)
C63 0.046(11) 0.051(11) 0.032(10) 0.021(9) 0.007(9) -0.016(9)
C64 0.059(12) 0.078(13) 0.058(12) 0.018(10) 0.011(10) 0.009(11)
C65 0.027(10) 0.038(10) 0.034(10) -0.007(8) -0.021(8) 0.000(9)
C66 0.046(10) 0.049(10) 0.039(10) 0.001(8) -0.006(8) 0.015(8)
C67 0.055(13) 0.049(12) 0.034(10) -0.001(9) 0.000(9) -0.002(10)
C68 0.021(10) 0.081(13) 0.079(13) 0.006(10) 0.001(9) 0.019(9)
C69 0.042(10) 0.034(10) 0.036(10) 0.009(8) 0.001(8) 0.012(8)
C70 0.065(11) 0.046(10) 0.061(11) 0.021(9) -0.042(9) -0.002(9)
C71 0.074(15) 0.039(11) 0.058(13) 0.016(10) -0.022(12) -0.013(11)
C72 0.076(13) 0.066(12) 0.063(12) -0.022(10) -0.034(10) 0.007(10)

loop_
_geom_bond_atom_site_label_1
_geom_bond_atom_site_label_2
_geom_bond_distance
_geom_bond_site_symmetry_2
_geom_bond_publ_flag
Fe1 O1 1.888(9) . ?
Fe1 O2 2.011(9) . ?
Fe1 O3 2.012(9) . ?
Fe1 O4 2.017(11) . ?
Fe1 O5 2.028(10) . ?
Fe1 N1 2.191(11) . ?
Fe2 O3 1.912(9) . ?
Fe2 O8 1.924(10) . ?
Fe2 O9 1.931(9) . ?
Fe2 O6 2.083(9) . ?
Fe2 O7 2.093(8) . ?
Fe2 O1 2.104(9) . ?
Fe2 Fe7 2.856(3) . ?
Fe3 O7 1.897(9) . ?
Fe3 O8 1.987(9) . ?
Fe3 O11 2.016(12) . ?
Fe3 O10 2.025(10) . ?
Fe3 O12 2.027(10) . ?
Fe3 N3 2.167(14) . ?
Fe4 O6 1.908(8) . ?
Fe4 O13 1.978(9) . ?
Fe4 O9 1.997(10) . ?
Fe4 O15 2.014(12) . ?
Fe4 O14 2.042(12) . ?
Fe4 N2 2.189(13) . ?
Fe5 O10 1.956(11) . ?
Fe5 O16 1.960(9) . ?
Fe5 O1 1.972(8) . ?
Fe5 O18 2.030(9) . ?
Fe5 O19 2.045(10) . ?
Fe5 O17 2.115(10) . ?
Fe6 O20 1.909(8) . ?
Fe6 O2 1.943(10) . ?
Fe6 O6 2.020(9) . ?
Fe6 O22 2.040(11) . ?
Fe6 O23 2.080(10) . ?
Fe6 O21 2.089(10) . ?
Fe6 Fe7 2.961(3) . ?
Fe7 O16 1.906(9) . ?
Fe7 O24 1.929(8) . ?
Fe7 O20 1.930(9) . ?
Fe7 O6 2.085(8) . ?
Fe7 O7 2.162(9) . ?
Fe7 O1 2.215(9) . ?
Fe7 Fe8 2.953(3) . ?
Fe8 O24 1.956(8) . ?
Fe8 O13 1.980(10) . ?
Fe8 O7 1.994(9) . ?
Fe8 O26 1.997(11) . ?
Fe8 O27 2.055(11) . ?
Fe8 O25 2.133(11) . ?
Fe9 O20 1.850(8) . ?
Fe9 O29 1.966(8) . ?
Fe9 O31 2.013(9) . ?
Fe9 O30 2.015(11) . ?
Fe9 O28 2.016(9) . ?
Fe10 O16 1.876(9) . ?
Fe10 O28 2.010(9) . ?
Fe10 O33 2.012(9) . ?
Fe10 O34 2.072(8) . ?
Fe10 O32 2.101(8) . ?
Fe10 O29 2.129(9) . ?
Fe11 O24 1.872(8) . ?
Fe11 O29 1.933(8) . ?
Fe11 O37 1.987(10) . ?
Fe11 O36 1.997(10) . ?
Fe11 O35 2.120(8) . ?
Fe11 O34 2.132(8) . ?
Fe12 O38 1.860(8) . ?
Fe12 O39 2.038(10) . ?
Fe12 O29 2.042(8) . ?
Fe12 O35 2.052(8) . ?
Fe12 O40 2.066(10) . ?
Fe12 O32 2.108(9) . ?
Fe13 O41 1.842(8) . ?
Fe13 O43 1.983(9) . ?
Fe13 O42 2.018(9) . ?
Fe13 O32 2.055(8) . ?
Fe13 O35 2.092(8) . ?
Fe13 O34 2.118(8) . ?
Fe14 O44 1.850(8) . ?
Fe14 O35 1.938(9) . ?
Fe14 O46 1.960(9) . ?
Fe14 O45 1.964(10) . ?
Fe14 O47 2.072(10) . ?
Fe15 O48 1.938(8) . ?
Fe15 O51 1.994(9) . ?
Fe15 O49 2.010(8) . ?
Fe15 O50 2.024(9) . ?
Fe15 O52 2.046(9) . ?
Fe15 N5 2.219(10) . ?
Fe15 Fe21 2.976(3) . ?
Fe16 O38 1.940(8) . ?
Fe16 O48 1.970(8) . ?
Fe16 O53 1.998(9) . ?
Fe16 O54 2.039(9) . ?
Fe16 O55 2.066(9) . ?
Fe16 O56 2.133(10) . ?
Fe16 Fe17 2.962(3) . ?
Fe17 O44 1.909(8) . ?
Fe17 O41 1.915(8) . ?
Fe17 O38 1.924(8) . ?
Fe17 O57 2.095(8) . ?
Fe17 O58 2.143(8) . ?
Fe17 O48 2.165(8) . ?
Fe17 Fe21 2.846(3) . ?
Fe17 Fe18 2.970(3) . ?
Fe18 O41 1.960(8) . ?
Fe18 O58 1.973(9) . ?
Fe18 O49 1.977(8) . ?
Fe18 O61 2.018(9) . ?
Fe18 O62 2.062(9) . ?
Fe18 O60 2.064(10) . ?
Fe19 O44 1.937(8) . ?
Fe19 O63 1.991(9) . ?
Fe19 O57 2.016(8) . ?
Fe19 O66 2.020(9) . ?
Fe19 O65 2.055(10) . ?
Fe19 O64 2.082(10) . ?
Fe20 O58 1.912(8) . ?
Fe20 O59 1.981(10) . ?
Fe20 O67 1.992(9) . ?
Fe20 O68 2.011(10) . ?
Fe20 O63 2.013(9) . ?
Fe20 N6 2.235(11) . ?
Fe21 O50 1.908(8) . ?
Fe21 O67 1.928(8) . ?
Fe21 O69 1.948(9) . ?
Fe21 O48 2.073(8) . ?
Fe21 O57 2.087(8) . ?
Fe21 O58 2.129(8) . ?
Fe22 O57 1.918(8) . ?
Fe22 O53 1.973(9) . ?
Fe22 O71 1.996(10) . ?
Fe22 O69 2.009(8) . ?
Fe22 O70 2.041(11) . ?
Fe22 N4 2.249(11) . ?
O2 C1 1.464(16) . ?
O3 C3 1.401(15) . ?
O4 C31 1.249(16) . ?
O5 C41 1.281(17) . ?
O8 C11 1.430(17) . ?
O9 C6 1.442(15) . ?
O10 C13 1.425(17) . ?
O11 C35 1.25(2) . ?
O12 C45 1.238(17) . ?
O13 C8 1.450(15) . ?
O14 C33 1.277(18) . ?
O15 C37 1.225(17) . ?
O17 C41 1.257(16) . ?
O18 C43 1.234(15) . ?
O19 C31 1.259(16) . ?
O21 C39 1.273(17) . ?
O22 C37 1.249(17) . ?
O23 C33 1.289(18) . ?
O25 C45 1.294(17) . ?
O26 C47 1.239(18) . ?
O27 C35 1.314(19) . ?
O30 C51 1.245(17) . ?
O31 C39 1.303(17) . ?
O33 C43 1.264(15) . ?
O36 C47 1.276(17) . ?
O37 C49 1.228(17) . ?
O39 C51 1.289(17) . ?
O40 C53 1.203(16) . ?
O42 C55 1.300(14) . ?
O43 C57 1.283(17) . ?
O45 C57 1.245(16) . ?
O46 C49 1.256(17) . ?
O47 C59 1.255(17) . ?
O49 C16 1.429(13) . ?
O50 C18 1.430(14) . ?
O51 C63 1.267(16) . ?
O52 C69 1.225(15) . ?
O53 C21 1.483(14) . ?
O54 C53 1.300(15) . ?
O55 C69 1.311(16) . ?
O56 C63 1.301(16) . ?
O59 C65 1.283(15) . ?
O60 C65 1.221(15) . ?
O61 C55 1.220(14) . ?
O62 C71 1.255(19) . ?
O63 C26 1.462(15) . ?
O64 C61 1.258(15) . ?
O65 C67 1.313(17) . ?
O66 C59 1.293(15) . ?
O67 C28 1.410(15) . ?
O68 C71 1.291(19) . ?
O69 C23 1.391(14) . ?
O70 C67 1.259(16) . ?
O71 C61 1.266(16) . ?
N1 C2 1.467(17) . ?
N1 C5 1.467(16) . ?
N1 C4 1.484(17) . ?
N2 C7 1.453(18) . ?
N2 C9 1.461(17) . ?
N2 C10 1.484(18) . ?
N3 C15 1.469(17) . ?
N3 C14 1.475(18) . ?
N3 C12 1.517(18) . ?
N4 C24 1.460(16) . ?
N4 C22 1.502(17) . ?
N4 C25 1.512(17) . ?
N5 C20 1.495(16) . ?
N5 C19 1.498(15) . ?
N5 C17 1.510(15) . ?
N6 C29 1.484(17) . ?
N6 C27 1.487(18) . ?
N6 C30 1.540(17) . ?
C1 C2 1.507(19) . ?
C1 H1A 0.9900 . ?
C1 H1B 0.9900 . ?
C2 H2A 0.9900 . ?
C2 H2B 0.9900 . ?
C3 C4 1.535(19) . ?
C3 H3A 0.9900 . ?
C3 H3B 0.9900 . ?
C4 H4A 0.9900 . ?
C4 H4B 0.9900 . ?
C5 H5A 0.9800 . ?
C5 H5B 0.9800 . ?
C5 H5C 0.9800 . ?
C6 C7 1.58(2) . ?
C6 H6A 0.9900 . ?
C6 H6B 0.9900 . ?
C7 H7A 0.9900 . ?
C7 H7B 0.9900 . ?
C8 C9 1.562(19) . ?
C8 H8A 0.9900 . ?
C8 H8B 0.9900 . ?
C9 H9A 0.9900 . ?
C9 H9B 0.9900 . ?
C10 H10A 0.9800 . ?
C10 H10B 0.9800 . ?
C10 H10C 0.9800 . ?
C11 C12 1.484(19) . ?
C11 H11A 0.9900 . ?
C11 H11B 0.9900 . ?
C12 H12A 0.9900 . ?
C12 H12B 0.9900 . ?
C13 C14 1.508(19) . ?
C13 H13A 0.9900 . ?
C13 H13B 0.9900 . ?
C14 H14A 0.9900 . ?
C14 H14B 0.9900 . ?
C15 H15A 0.9800 . ?
C15 H15B 0.9800 . ?
C15 H15C 0.9800 . ?
C16 C17 1.549(17) . ?
C16 H16A 0.9900 . ?
C16 H16B 0.9900 . ?
C17 H17A 0.9900 . ?
C17 H17B 0.9900 . ?
C18 C19 1.517(17) . ?
C18 H18A 0.9900 . ?
C18 H18B 0.9900 . ?
C19 H19A 0.9900 . ?
C19 H19B 0.9900 . ?
C20 H20A 0.9800 . ?
C20 H20B 0.9800 . ?
C20 H20C 0.9800 . ?
C21 C22 1.457(17) . ?
C21 H21A 0.9900 . ?
C21 H21B 0.9900 . ?
C22 H22A 0.9900 . ?
C22 H22B 0.9900 . ?
C23 C24 1.495(17) . ?
C23 H23A 0.9900 . ?
C23 H23B 0.9900 . ?
C24 H24A 0.9900 . ?
C24 H24B 0.9900 . ?
C25 H25A 0.9800 . ?
C25 H25B 0.9800 . ?
C25 H25C 0.9800 . ?
C26 C27 1.518(19) . ?
C26 H26A 0.9900 . ?
C26 H26B 0.9900 . ?
C27 H27A 0.9900 . ?
C27 H27B 0.9900 . ?
C28 C29 1.482(19) . ?
C28 H28A 0.9900 . ?
C28 H28B 0.9900 . ?
C29 H29A 0.9900 . ?
C29 H29B 0.9900 . ?
C30 H30A 0.9800 . ?
C30 H30B 0.9800 . ?
C30 H30C 0.9800 . ?
C31 C32 1.51(2) . ?
C32 H32A 0.9800 . ?
C32 H32B 0.9800 . ?
C32 H32C 0.9800 . ?
C33 C34 1.51(2) . ?
C34 H34A 0.9800 . ?
C34 H34B 0.9800 . ?
C34 H34C 0.9800 . ?
C35 C36 1.48(2) . ?
C36 H36A 0.9800 . ?
C36 H36B 0.9800 . ?
C36 H36C 0.9800 . ?
C37 C38 1.493(19) . ?
C38 H38A 0.9800 . ?
C38 H38B 0.9800 . ?
C38 H38C 0.9800 . ?
C39 C40 1.46(2) . ?
C40 H40A 0.9800 . ?
C40 H40B 0.9800 . ?
C40 H40C 0.9800 . ?
C41 C42 1.496(18) . ?
C42 H42A 0.9800 . ?
C42 H42B 0.9800 . ?
C42 H42C 0.9800 . ?
C43 C44 1.551(17) . ?
C44 H44A 0.9800 . ?
C44 H44B 0.9800 . ?
C44 H44C 0.9800 . ?
C45 C46 1.52(2) . ?
C46 H46A 0.9800 . ?
C46 H46B 0.9800 . ?
C46 H46C 0.9800 . ?
C47 C48 1.518(18) . ?
C48 H48A 0.9800 . ?
C48 H48B 0.9800 . ?
C48 H48C 0.9800 . ?
C49 C50 1.54(2) . ?
C50 H50A 0.9800 . ?
C50 H50B 0.9800 . ?
C50 H50C 0.9800 . ?
C51 C52 1.47(2) . ?
C52 H52A 0.9800 . ?
C52 H52B 0.9800 . ?
C52 H52C 0.9800 . ?
C53 C54 1.59(2) . ?
C54 H54A 0.9800 . ?
C54 H54B 0.9800 . ?
C54 H54C 0.9800 . ?
C55 C56 1.522(17) . ?
C56 H56A 0.9800 . ?
C56 H56B 0.9800 . ?
C56 H56C 0.9800 . ?
C57 C58 1.536(18) . ?
C58 H58A 0.9800 . ?
C58 H58B 0.9800 . ?
C58 H58C 0.9800 . ?
C59 C60 1.48(2) . ?
C60 H60A 0.9800 . ?
C60 H60B 0.9800 . ?
C60 H60C 0.9800 . ?
C61 C62 1.494(19) . ?
C62 H62A 0.9800 . ?
C62 H62B 0.9800 . ?
C62 H62C 0.9800 . ?
C63 C64 1.461(19) . ?
C64 H64A 0.9800 . ?
C64 H64B 0.9800 . ?
C64 H64C 0.9800 . ?
C65 C66 1.525(18) . ?
C66 H66A 0.9800 . ?
C66 H66B 0.9800 . ?
C66 H66C 0.9800 . ?
C67 C68 1.500(19) . ?
C68 H68A 0.9800 . ?
C68 H68B 0.9800 . ?
C68 H68C 0.9800 . ?
C69 C70 1.525(17) . ?
C70 H70A 0.9800 . ?
C70 H70B 0.9800 . ?
C70 H70C 0.9800 . ?
C71 C72 1.51(2) . ?
C72 H72A 0.9800 . ?
C72 H72B 0.9800 . ?
C72 H72C 0.9800 . ?
Cl1 O74 1.375(17) . ?
Cl1 O75 1.384(17) . ?
Cl1 O72 1.41(3) . ?
Cl1 O73 1.53(2) . ?
Cl2 O78 1.446(10) . ?
Cl2 O77 1.447(10) . ?
Cl2 O79 1.448(10) . ?
Cl2 O76 1.449(10) . ?
Cl2' O79' 1.445(10) . ?
Cl2' O76' 1.453(10) . ?
Cl2' O78' 1.453(10) . ?
Cl2' O77' 1.453(10) . ?
O77' O78' 1.61(5) . ?
